data_7202048
loop_
_publ_author_name
'Xu, Guan-Cheng'
'Ding, Yu-Jie'
'Okamura, Taka-aki'
'Huang, Yong-Qing'
'Liu, Guang-Xiang'
'Sun, Wei-Yin'
'Ueyama, Norikazu'

_publ_section_title
;
 Structure diversity and reversible anion exchange properties of
 cadmium(ii) complexes with 1,3,5-tris(imidazol-1-ylmethyl)benzene:
 counteranion-directed flexible ligand conformational variation
;
_journal_issue 8
_journal_name_full CrystEngComm
_journal_page_first 1052
_journal_paper_doi 10.1039/b803236j
_journal_volume 10
_journal_year 2008
_chemical_formula_moiety 'C18 H18 Cd Cl2 N6, C H3 O'
_chemical_formula_sum 'C19 H21 Cd Cl2 N6 O'
_chemical_formula_weight 532.72
_chemical_name_systematic
;
?
;
_space_group_IT_number 2
_symmetry_cell_setting triclinic
_symmetry_space_group_name_Hall '-P 1'
_symmetry_space_group_name_H-M 'P -1'
_atom_sites_solution_hydrogens geom
_atom_sites_solution_primary direct
_atom_sites_solution_secondary difmap
_audit_creation_method SHELXL-97
_cell_angle_alpha 63.37(3)
_cell_angle_beta 77.83(3)
_cell_angle_gamma 82.84(3)
_cell_formula_units_Z 2
_cell_length_a 9.780(2)
_cell_length_b 10.532(2)
_cell_length_c 11.572(2)
_cell_measurement_reflns_used 1129
_cell_measurement_temperature 293(2)
_cell_measurement_theta_max 20.924
_cell_measurement_theta_min 2.656
_cell_volume 1040.9(4)
_computing_cell_refinement 'Bruker SMART'
_computing_data_collection 'Bruker SMART'
_computing_data_reduction 'Bruker SAINT'
_computing_molecular_graphics 'Bruker SHELXTL'
_computing_publication_material 'Bruker SHELXTL'
_computing_structure_refinement 'Bruker SHELXTL'
_computing_structure_solution 'Bruker SHELXTL'
_diffrn_ambient_temperature 293(2)
_diffrn_measured_fraction_theta_full 0.983
_diffrn_measured_fraction_theta_max 0.983
_diffrn_measurement_device_type 'CCD area detector'
_diffrn_measurement_method 'phi and omega scans'
_diffrn_radiation_monochromator graphite
_diffrn_radiation_source 'fine-focus sealed tube'
_diffrn_radiation_type MoK\a
_diffrn_radiation_wavelength 0.71073
_diffrn_reflns_av_R_equivalents 0.0336
_diffrn_reflns_av_sigmaI/netI 0.1044
_diffrn_reflns_limit_h_max 11
_diffrn_reflns_limit_h_min -11
_diffrn_reflns_limit_k_max 12
_diffrn_reflns_limit_k_min -11
_diffrn_reflns_limit_l_max 13
_diffrn_reflns_limit_l_min -7
_diffrn_reflns_number 5212
_diffrn_reflns_theta_full 25.00
_diffrn_reflns_theta_max 25.00
_diffrn_reflns_theta_min 2.00
_exptl_absorpt_coefficient_mu 1.329
_exptl_absorpt_correction_T_max 0.9245
_exptl_absorpt_correction_T_min 0.8568
_exptl_absorpt_correction_type multi-scan
_exptl_absorpt_process_details SADABS
_exptl_crystal_colour colorless
_exptl_crystal_density_diffrn 1.699
_exptl_crystal_density_method 'not measured'
_exptl_crystal_description block
_exptl_crystal_F_000 534
_exptl_crystal_size_max 0.12
_exptl_crystal_size_mid 0.08
_exptl_crystal_size_min 0.06
_refine_diff_density_max 0.813
_refine_diff_density_min -0.822
_refine_diff_density_rms 0.103
_refine_ls_extinction_method none
_refine_ls_goodness_of_fit_ref 1.001
_refine_ls_hydrogen_treatment constr
_refine_ls_matrix_type full
_refine_ls_number_parameters 263
_refine_ls_number_reflns 3599
_refine_ls_number_restraints 0
_refine_ls_restrained_S_all 1.001
_refine_ls_R_factor_all 0.0742
_refine_ls_R_factor_gt 0.0536
_refine_ls_shift/su_max 0.001
_refine_ls_shift/su_mean 0.000
_refine_ls_structure_factor_coef Fsqd
_refine_ls_weighting_details 'calc w=1/[\s^2^(Fo^2^)+(0.0000P)^2^+-0.2300P] where P=(Fo^2^+2Fc^2^)/3'
_refine_ls_weighting_scheme calc
_refine_ls_wR_factor_gt 0.0666
_refine_ls_wR_factor_ref 0.0705
_reflns_number_gt 2681
_reflns_number_total 3599
_reflns_threshold_expression >2sigma(I)
_cod_data_source_file b803236j.txt
_cod_data_source_block 4
_cod_depositor_comments
;
The following automatic conversions were performed:
'_symmetry_cell_setting' value 'Triclinic' changed to 'triclinic'
according to '/home/saulius/struct/CIF-dictionaries/cif_core.dic'
dictionary named 'cif_core.dic' version 2.4.1 from 2010-06-29.

Automatic conversion script
Id: cif_fix_enum 1527 2010-12-29 10:47:43Z saulius 
;
_cod_original_cell_volume 1041.0(4)
_cod_original_sg_symbol_H-M p-1
_cod_database_code 7202048

loop_
_symmetry_equiv_pos_as_xyz
'x, y, z'
'-x, -y, -z'

loop_
_atom_site_label
_atom_site_type_symbol
_atom_site_fract_x
_atom_site_fract_y
_atom_site_fract_z
_atom_site_U_iso_or_equiv
_atom_site_adp_type
_atom_site_occupancy
_atom_site_symmetry_multiplicity
_atom_site_calc_flag
_atom_site_refinement_flags
_atom_site_disorder_assembly
_atom_site_disorder_group
Cd1 Cd 0.00352(5) 0.41516(5) 0.69231(4) 0.03295(14) Uani 1 1 d . . .
Cl1 Cl -0.18793(15) 0.48108(16) 0.54090(14) 0.0406(4) Uani 1 1 d . . .
Cl2 Cl 0.04104(17) 0.15385(16) 0.73807(16) 0.0519(5) Uani 1 1 d . . .
O1 O 0.5471(5) 0.6196(5) 0.6605(5) 0.0885(18) Uani 1 1 d . . .
N1 N 0.3920(5) 0.2910(5) 0.8580(5) 0.0365(13) Uani 1 1 d . . .
N2 N 0.1843(5) 0.3820(5) 0.8057(5) 0.0386(14) Uani 1 1 d . . .
N3 N 0.2741(5) -0.2404(5) 0.9105(5) 0.0331(12) Uani 1 1 d . . .
N4 N 0.1655(5) -0.3551(5) 1.1139(4) 0.0377(14) Uani 1 1 d . . .
N5 N 0.8922(5) -0.1372(5) 0.6362(5) 0.0350(13) Uani 1 1 d . . .
N6 N 0.9762(5) -0.3562(5) 0.6775(5) 0.0337(13) Uani 1 1 d . . .
C1 C 0.5457(6) 0.1219(6) 0.7941(6) 0.0367(16) Uani 1 1 d . . .
C2 C 0.4342(6) 0.0446(6) 0.8129(5) 0.0361(16) Uani 1 1 d . . .
H2A H 0.3498 0.0584 0.8613 0.043 Uiso 1 1 calc R . .
C3 C 0.4415(6) -0.0531(6) 0.7630(5) 0.0318(15) Uani 1 1 d . . .
C4 C 0.5683(6) -0.0707(6) 0.6898(5) 0.0365(16) Uani 1 1 d . . .
H4A H 0.5767 -0.1361 0.6550 0.044 Uiso 1 1 calc R . .
C5 C 0.6813(6) 0.0070(6) 0.6681(5) 0.0321(15) Uani 1 1 d . . .
C6 C 0.6705(6) 0.1040(6) 0.7201(6) 0.0383(17) Uani 1 1 d . . .
H6A H 0.7470 0.1569 0.7053 0.046 Uiso 1 1 calc R . .
C7 C 0.5350(6) 0.2347(6) 0.8424(6) 0.0434(18) Uani 1 1 d . . .
H7A H 0.5670 0.1946 0.9261 0.052 Uiso 1 1 calc R . .
H7B H 0.5956 0.3116 0.7805 0.052 Uiso 1 1 calc R . .
C8 C 0.3159(7) 0.3601(6) 0.7639(6) 0.0455(18) Uani 1 1 d . . .
H8A H 0.3533 0.3904 0.6753 0.055 Uiso 1 1 calc R . .
C9 C 0.1766(7) 0.3219(7) 0.9366(7) 0.055(2) Uani 1 1 d . . .
H9A H 0.0953 0.3197 0.9959 0.066 Uiso 1 1 calc R . .
C10 C 0.3023(7) 0.2646(7) 0.9718(6) 0.056(2) Uani 1 1 d . . .
H10A H 0.3223 0.2171 1.0564 0.067 Uiso 1 1 calc R . .
C11 C 0.3129(6) -0.1282(6) 0.7784(5) 0.0367(16) Uani 1 1 d . . .
H11A H 0.2355 -0.0594 0.7575 0.044 Uiso 1 1 calc R . .
H11B H 0.3297 -0.1691 0.7162 0.044 Uiso 1 1 calc R . .
C12 C 0.1759(6) -0.2360(6) 1.0088(6) 0.0351(16) Uani 1 1 d . . .
H12A H 0.1206 -0.1553 1.0022 0.042 Uiso 1 1 calc R . .
C13 C 0.2628(6) -0.4452(6) 1.0810(6) 0.0448(18) Uani 1 1 d . . .
H13A H 0.2787 -0.5402 1.1363 0.054 Uiso 1 1 calc R . .
C14 C 0.3315(6) -0.3762(6) 0.9578(6) 0.0455(18) Uani 1 1 d . . .
H14A H 0.4034 -0.4129 0.9135 0.055 Uiso 1 1 calc R . .
C15 C 0.8156(5) -0.0030(6) 0.5782(6) 0.0441(18) Uani 1 1 d . . .
H15A H 0.7931 0.0080 0.4964 0.053 Uiso 1 1 calc R . .
H15B H 0.8747 0.0742 0.5581 0.053 Uiso 1 1 calc R . .
C16 C 0.8980(6) -0.2519(6) 0.6081(5) 0.0366(16) Uani 1 1 d . . .
H16A H 0.8517 -0.2545 0.5469 0.044 Uiso 1 1 calc R . .
C17 C 1.0245(6) -0.3084(6) 0.7531(6) 0.0398(17) Uani 1 1 d . . .
H17A H 1.0844 -0.3601 0.8125 0.048 Uiso 1 1 calc R . .
C18 C 0.9726(6) -0.1742(6) 0.7294(6) 0.0386(16) Uani 1 1 d . . .
H18A H 0.9890 -0.1193 0.7691 0.046 Uiso 1 1 calc R . .
C19 C 0.4761(9) 0.6847(7) 0.5521(7) 0.101(3) Uani 1 1 d . . .
H19A H 0.3807 0.7064 0.5814 0.152 Uiso 1 1 calc R . .
H19B H 0.4784 0.6210 0.5129 0.152 Uiso 1 1 calc R . .
H19C H 0.5211 0.7707 0.4886 0.152 Uiso 1 1 calc R . .

loop_
_atom_site_aniso_label
_atom_site_aniso_U_11
_atom_site_aniso_U_22
_atom_site_aniso_U_33
_atom_site_aniso_U_23
_atom_site_aniso_U_13
_atom_site_aniso_U_12
Cd1 0.0329(3) 0.0334(3) 0.0355(3) -0.0185(2) -0.0054(2) 0.0015(2)
Cl1 0.0374(10) 0.0483(11) 0.0363(10) -0.0188(8) -0.0053(8) -0.0034(8)
Cl2 0.0562(11) 0.0389(10) 0.0651(12) -0.0272(9) -0.0127(9) 0.0042(9)
O1 0.106(5) 0.084(4) 0.080(4) -0.040(3) -0.024(3) 0.010(3)
N1 0.036(3) 0.041(3) 0.036(3) -0.020(3) -0.009(3) 0.003(3)
N2 0.039(3) 0.046(3) 0.029(3) -0.018(3) -0.001(3) -0.001(3)
N3 0.029(3) 0.034(3) 0.039(3) -0.019(3) 0.000(3) -0.008(2)
N4 0.040(3) 0.031(3) 0.035(3) -0.012(3) 0.001(3) -0.001(3)
N5 0.029(3) 0.036(3) 0.039(3) -0.019(3) 0.002(2) 0.003(3)
N6 0.034(3) 0.030(3) 0.037(3) -0.015(3) -0.008(3) 0.005(3)
C1 0.032(4) 0.037(4) 0.043(4) -0.019(3) -0.008(3) 0.001(3)
C2 0.023(4) 0.043(4) 0.040(4) -0.018(3) 0.000(3) 0.001(3)
C3 0.033(4) 0.026(4) 0.034(4) -0.009(3) -0.006(3) -0.002(3)
C4 0.040(4) 0.033(4) 0.037(4) -0.017(3) -0.006(3) 0.002(3)
C5 0.025(4) 0.025(4) 0.037(4) -0.007(3) -0.001(3) -0.002(3)
C6 0.024(4) 0.030(4) 0.055(4) -0.012(3) -0.007(3) -0.004(3)
C7 0.031(4) 0.053(5) 0.056(5) -0.030(4) -0.019(3) 0.007(3)
C8 0.048(5) 0.054(5) 0.034(4) -0.018(4) -0.005(4) -0.009(4)
C9 0.040(5) 0.072(5) 0.061(5) -0.040(5) -0.002(4) 0.006(4)
C10 0.059(5) 0.070(5) 0.040(5) -0.026(4) -0.008(4) 0.003(4)
C11 0.029(4) 0.041(4) 0.038(4) -0.017(3) -0.002(3) -0.002(3)
C12 0.027(4) 0.037(4) 0.046(4) -0.025(4) -0.001(3) -0.001(3)
C13 0.047(4) 0.029(4) 0.050(5) -0.012(4) -0.003(4) -0.003(3)
C14 0.036(4) 0.043(4) 0.052(5) -0.022(4) 0.004(3) 0.006(3)
C15 0.029(4) 0.040(4) 0.052(4) -0.017(3) 0.007(3) 0.005(3)
C16 0.032(4) 0.047(4) 0.034(4) -0.023(4) 0.002(3) -0.006(3)
C17 0.039(4) 0.043(4) 0.042(4) -0.021(4) -0.012(3) 0.004(3)
C18 0.041(4) 0.038(4) 0.045(4) -0.025(4) -0.009(3) 0.000(3)
C19 0.179(10) 0.076(6) 0.073(6) -0.046(5) -0.060(6) 0.027(6)

loop_
_atom_type_symbol
_atom_type_description
_atom_type_scat_dispersion_real
_atom_type_scat_dispersion_imag
_atom_type_scat_source
C C 0.0033 0.0016 'International Tables Vol C Tables 4.2.6.8 and 6.1.1.4'
H H 0.0000 0.0000 'International Tables Vol C Tables 4.2.6.8 and 6.1.1.4'
N N 0.0061 0.0033 'International Tables Vol C Tables 4.2.6.8 and 6.1.1.4'
O O 0.0106 0.0060 'International Tables Vol C Tables 4.2.6.8 and 6.1.1.4'
Cl Cl 0.1484 0.1585 'International Tables Vol C Tables 4.2.6.8 and 6.1.1.4'
Cd Cd -0.8075 1.2024 'International Tables Vol C Tables 4.2.6.8 and 6.1.1.4'

loop_
_geom_angle_atom_site_label_1
_geom_angle_atom_site_label_2
_geom_angle_atom_site_label_3
_geom_angle
_geom_angle_site_symmetry_1
_geom_angle_site_symmetry_3
_geom_angle_publ_flag
N6 Cd1 N2 86.70(17) 1_465 . ?
N6 Cd1 N4 85.19(16) 1_465 2_557 ?
N2 Cd1 N4 91.81(17) . 2_557 ?
N6 Cd1 Cl2 172.58(13) 1_465 . ?
N2 Cd1 Cl2 87.30(12) . . ?
N4 Cd1 Cl2 90.64(13) 2_557 . ?
N6 Cd1 Cl1 88.98(13) 1_465 . ?
N2 Cd1 Cl1 173.11(13) . . ?
N4 Cd1 Cl1 93.18(13) 2_557 . ?
Cl2 Cd1 Cl1 97.39(6) . . ?
N6 Cd1 Cl1 88.13(12) 1_465 2_566 ?
N2 Cd1 Cl1 90.11(13) . 2_566 ?
N4 Cd1 Cl1 172.93(12) 2_557 2_566 ?
Cl2 Cd1 Cl1 96.26(6) . 2_566 ?
Cl1 Cd1 Cl1 84.38(5) . 2_566 ?
Cd1 Cl1 Cd1 95.62(5) . 2_566 ?
C8 N1 C10 105.4(5) . . ?
C8 N1 C7 126.7(5) . . ?
C10 N1 C7 127.1(5) . . ?
C8 N2 C9 102.6(5) . . ?
C8 N2 Cd1 124.8(4) . . ?
C9 N2 Cd1 126.9(4) . . ?
C12 N3 C14 105.9(5) . . ?
C12 N3 C11 128.5(5) . . ?
C14 N3 C11 125.6(5) . . ?
C12 N4 C13 104.4(5) . . ?
C12 N4 Cd1 127.9(4) . 2_557 ?
C13 N4 Cd1 127.2(4) . 2_557 ?
C18 N5 C16 106.3(5) . . ?
C18 N5 C15 126.5(5) . . ?
C16 N5 C15 127.2(5) . . ?
C16 N6 C17 105.1(5) . . ?
C16 N6 Cd1 127.6(4) . 1_645 ?
C17 N6 Cd1 126.8(4) . 1_645 ?
C2 C1 C6 119.0(6) . . ?
C2 C1 C7 122.5(5) . . ?
C6 C1 C7 118.3(6) . . ?
C3 C2 C1 122.7(5) . . ?
C3 C2 H2A 118.7 . . ?
C1 C2 H2A 118.7 . . ?
C2 C3 C4 117.5(6) . . ?
C2 C3 C11 120.6(5) . . ?
C4 C3 C11 121.7(6) . . ?
C5 C4 C3 120.9(6) . . ?
C5 C4 H4A 119.5 . . ?
C3 C4 H4A 119.5 . . ?
C4 C5 C6 120.1(5) . . ?
C4 C5 C15 120.7(6) . . ?
C6 C5 C15 119.0(6) . . ?
C5 C6 C1 119.8(6) . . ?
C5 C6 H6A 120.1 . . ?
C1 C6 H6A 120.1 . . ?
N1 C7 C1 111.7(5) . . ?
N1 C7 H7A 109.3 . . ?
C1 C7 H7A 109.3 . . ?
N1 C7 H7B 109.3 . . ?
C1 C7 H7B 109.3 . . ?
H7A C7 H7B 107.9 . . ?
N2 C8 N1 114.7(6) . . ?
N2 C8 H8A 122.6 . . ?
N1 C8 H8A 122.6 . . ?
N2 C9 C10 111.7(6) . . ?
N2 C9 H9A 124.1 . . ?
C10 C9 H9A 124.1 . . ?
N1 C10 C9 105.5(6) . . ?
N1 C10 H10A 127.2 . . ?
C9 C10 H10A 127.2 . . ?
N3 C11 C3 112.8(5) . . ?
N3 C11 H11A 109.0 . . ?
C3 C11 H11A 109.0 . . ?
N3 C11 H11B 109.0 . . ?
C3 C11 H11B 109.0 . . ?
H11A C11 H11B 107.8 . . ?
N4 C12 N3 113.3(5) . . ?
N4 C12 H12A 123.3 . . ?
N3 C12 H12A 123.3 . . ?
C14 C13 N4 110.3(5) . . ?
C14 C13 H13A 124.8 . . ?
N4 C13 H13A 124.8 . . ?
C13 C14 N3 106.1(5) . . ?
C13 C14 H14A 127.0 . . ?
N3 C14 H14A 127.0 . . ?
N5 C15 C5 112.5(4) . . ?
N5 C15 H15A 109.1 . . ?
C5 C15 H15A 109.1 . . ?
N5 C15 H15B 109.1 . . ?
C5 C15 H15B 109.1 . . ?
H15A C15 H15B 107.8 . . ?
N6 C16 N5 112.0(5) . . ?
N6 C16 H16A 124.0 . . ?
N5 C16 H16A 124.0 . . ?
C18 C17 N6 110.5(6) . . ?
C18 C17 H17A 124.8 . . ?
N6 C17 H17A 124.8 . . ?
N5 C18 C17 106.2(6) . . ?
N5 C18 H18A 126.9 . . ?
C17 C18 H18A 126.9 . . ?
O1 C19 H19A 109.5 . . ?
O1 C19 H19B 109.5 . . ?
H19A C19 H19B 109.5 . . ?
O1 C19 H19C 109.5 . . ?
H19A C19 H19C 109.5 . . ?
H19B C19 H19C 109.5 . . ?

loop_
_geom_bond_atom_site_label_1
_geom_bond_atom_site_label_2
_geom_bond_distance
_geom_bond_site_symmetry_2
_geom_bond_publ_flag
Cd1 N6 2.321(5) 1_465 ?
Cd1 N2 2.320(5) . ?
Cd1 N4 2.364(4) 2_557 ?
Cd1 Cl2 2.5522(17) . ?
Cd1 Cl1 2.6506(18) . ?
Cd1 Cl1 2.7435(19) 2_566 ?
Cl1 Cd1 2.7435(19) 2_566 ?
O1 C19 1.416(7) . ?
N1 C8 1.329(7) . ?
N1 C10 1.351(6) . ?
N1 C7 1.457(6) . ?
N2 C8 1.306(7) . ?
N2 C9 1.344(7) . ?
N3 C12 1.340(6) . ?
N3 C14 1.374(6) . ?
N3 C11 1.458(6) . ?
N4 C12 1.295(6) . ?
N4 C13 1.377(6) . ?
N4 Cd1 2.364(4) 2_557 ?
N5 C18 1.355(7) . ?
N5 C16 1.377(7) . ?
N5 C15 1.451(6) . ?
N6 C16 1.302(6) . ?
N6 C17 1.368(7) . ?
N6 Cd1 2.321(5) 1_645 ?
C1 C2 1.365(7) . ?
C1 C6 1.381(7) . ?
C1 C7 1.508(7) . ?
C2 C3 1.375(7) . ?
C2 H2A 0.9300 . ?
C3 C4 1.390(7) . ?
C3 C11 1.506(7) . ?
C4 C5 1.370(8) . ?
C4 H4A 0.9300 . ?
C5 C6 1.383(7) . ?
C5 C15 1.519(7) . ?
C6 H6A 0.9300 . ?
C7 H7A 0.9700 . ?
C7 H7B 0.9700 . ?
C8 H8A 0.9300 . ?
C9 C10 1.358(8) . ?
C9 H9A 0.9300 . ?
C10 H10A 0.9300 . ?
C11 H11A 0.9700 . ?
C11 H11B 0.9700 . ?
C12 H12A 0.9300 . ?
C13 C14 1.342(7) . ?
C13 H13A 0.9300 . ?
C14 H14A 0.9300 . ?
C15 H15A 0.9700 . ?
C15 H15B 0.9700 . ?
C16 H16A 0.9300 . ?
C17 C18 1.365(7) . ?
C17 H17A 0.9300 . ?
C18 H18A 0.9300 . ?
C19 H19A 0.9600 . ?
C19 H19B 0.9600 . ?
C19 H19C 0.9600 . ?
